data_4309837
loop_
_publ_author_name
'Laura B. Picraux'
'Amanda L. Smeigh'
'Dong Guo'
'James K. McCusker'

_publ_contact_author_address
;
Department of Chemistry
Michigan State University
East Lansing, MI 48824
USA
;
_publ_contact_author_email jkm@cem.msu.edu
_publ_contact_author_fax '(517) 353-1793'
_publ_contact_author_name 'Dr. James K. McCusker'
_publ_contact_author_phone '(517) 355-9715 ext.106'
_publ_section_title
;
Intramolecular Energy Transfer Involving Heisenberg Spin-Coupled Dinuclear
Iron-Oxo Complexes
;
_journal_name_full 'Inorganic Chemistry'
_journal_page_first 7846
_journal_page_last 7859
_journal_paper_doi 10.1021/ic0506761
_journal_volume 44
_journal_year 2005
_chemical_formula_sum 'C48 H45 Cl3 Fe2 N8 O16'
_chemical_formula_weight 1207.97
_chemical_name_common '[Fe2OnapTPA2](ClO4)3'
_chemical_name_systematic
; 
 ? 
;
_space_group_IT_number 33
_symmetry_cell_setting orthorhombic
_symmetry_space_group_name_Hall 'P 2c -2n'
_symmetry_space_group_name_H-M 'P n a 21'
_atom_sites_solution_hydrogens geom
_atom_sites_solution_primary direct
_atom_sites_solution_secondary difmap
_audit_creation_method SHELXL-97
_cell_angle_alpha 90.00
_cell_angle_beta 90.00
_cell_angle_gamma 90.00
_cell_formula_units_Z 4
_cell_length_a 22.489(5)
_cell_length_b 22.414(5)
_cell_length_c 10.422(2)
_cell_measurement_temperature 173(2)
_cell_volume 5253.4(19)
_computing_cell_refinement 'Bruker SMART'
_computing_data_collection 'Bruker SMART'
_computing_data_reduction 'Bruker SHELXTL'
_computing_molecular_graphics 'Bruker SHELXTL'
_computing_publication_material 'Bruker SHELXTL'
_computing_structure_refinement 'SHELXL-97 (Sheldrick, 1997)'
_computing_structure_solution 'SHELXS-97 (Sheldrick, 1990)'
_diffrn_ambient_temperature 173(2)
_diffrn_measured_fraction_theta_full 0.996
_diffrn_measured_fraction_theta_max 0.996
_diffrn_measurement_device_type 'CCD area detector'
_diffrn_measurement_method 'phi and omega scans'
_diffrn_radiation_monochromator graphite
_diffrn_radiation_source 'fine-focus sealed tube'
_diffrn_radiation_type MoK\a
_diffrn_radiation_wavelength 0.71073
_diffrn_reflns_av_R_equivalents 0.0480
_diffrn_reflns_av_sigmaI/netI 0.0297
_diffrn_reflns_limit_h_max 24
_diffrn_reflns_limit_h_min -24
_diffrn_reflns_limit_k_max 24
_diffrn_reflns_limit_k_min -24
_diffrn_reflns_limit_l_max 11
_diffrn_reflns_limit_l_min -11
_diffrn_reflns_number 43808
_diffrn_reflns_theta_full 23.28
_diffrn_reflns_theta_max 23.28
_diffrn_reflns_theta_min 1.81
_exptl_absorpt_coefficient_mu 0.782
_exptl_crystal_colour green-brown
_exptl_crystal_density_diffrn 1.527
_exptl_crystal_density_method 'not measured'
_exptl_crystal_description plate
_exptl_crystal_F_000 2480
_exptl_crystal_size_max 2
_exptl_crystal_size_mid 2
_exptl_crystal_size_min 0.5
_refine_diff_density_max 0.644
_refine_diff_density_min -0.497
_refine_diff_density_rms 0.069
_refine_ls_abs_structure_details 'Flack H D (1983), Acta Cryst. A39, 876-881'
_refine_ls_abs_structure_Flack 0.09(2)
_refine_ls_extinction_method none
_refine_ls_goodness_of_fit_ref 1.058
_refine_ls_hydrogen_treatment mixed
_refine_ls_matrix_type full
_refine_ls_number_parameters 812
_refine_ls_number_reflns 7547
_refine_ls_number_restraints 643
_refine_ls_restrained_S_all 1.153
_refine_ls_R_factor_all 0.0563
_refine_ls_R_factor_gt 0.0475
_refine_ls_shift/su_max 0.000
_refine_ls_shift/su_mean 0.000
_refine_ls_structure_factor_coef Fsqd
_refine_ls_weighting_details 'calc w=1/[\s^2^(Fo^2^)+(0.0806P)^2^+5.2325P] where P=(Fo^2^+2Fc^2^)/3'
_refine_ls_weighting_scheme calc
_refine_ls_wR_factor_gt 0.1238
_refine_ls_wR_factor_ref 0.1304
_reflns_number_gt 6736
_reflns_number_total 7547
_reflns_threshold_expression >2sigma(I)
_cod_data_source_file ic0506761si20050502_110933_2.cif
_cod_data_source_block complex_9
_cod_depositor_comments
;
The following automatic conversions were performed:
'_symmetry_cell_setting' value 'Orthorhombic' changed to 'orthorhombic'
according to '/home/saulius/struct/CIF-dictionaries/cif_core.dic'
dictionary named 'cif_core.dic' version 2.4.1 from 2010-06-29.

Automatic conversion script
Id: cif_fix_enum 1527 2010-12-29 10:47:43Z saulius 
;
_cod_original_cell_volume 5253.2(18)
_cod_database_code 4309837

loop_
_symmetry_equiv_pos_as_xyz
'x, y, z'
'-x, -y, z+1/2'
'x+1/2, -y+1/2, z'
'-x+1/2, y+1/2, z+1/2'

loop_
_atom_site_label
_atom_site_type_symbol
_atom_site_fract_x
_atom_site_fract_y
_atom_site_fract_z
_atom_site_U_iso_or_equiv
_atom_site_adp_type
_atom_site_occupancy
_atom_site_symmetry_multiplicity
_atom_site_calc_flag
_atom_site_refinement_flags
_atom_site_disorder_assembly
_atom_site_disorder_group
Fe1 Fe -0.23670(4) 0.84458(4) -1.08197(7) 0.0286(2) Uani 1 1 d . . .
Fe2 Fe -0.37336(3) 0.84906(3) -1.18428(8) 0.0281(2) Uani 1 1 d . . .
O1 O -0.31649(16) 0.84346(15) -1.0650(4) 0.0268(8) Uani 1 1 d . . .
O2 O -0.32074(18) 0.8640(2) -1.3397(4) 0.0400(10) Uani 1 1 d U . .
O3 O -0.22762(19) 0.8540(2) -1.2681(4) 0.0503(13) Uani 1 1 d U . .
N1 N -0.2203(2) 0.8433(2) -0.8757(5) 0.0314(11) Uani 1 1 d U . .
N2 N -0.2278(2) 0.7513(2) -1.0479(5) 0.0418(13) Uani 1 1 d U . .
N3 N -0.1384(2) 0.8388(2) -1.0728(5) 0.0387(11) Uani 1 1 d U . .
N4 N -0.2268(2) 0.9367(2) -1.0314(5) 0.0409(12) Uani 1 1 d U . .
N5 N -0.4468(2) 0.8568(2) -1.3280(5) 0.0362(12) Uani 1 1 d U . .
N6 N -0.3950(2) 0.9413(2) -1.1817(5) 0.0369(11) Uani 1 1 d U . .
N7 N -0.4480(2) 0.8365(2) -1.0633(5) 0.0295(10) Uani 1 1 d U . .
N8 N -0.3862(2) 0.7595(2) -1.2510(5) 0.0335(11) Uani 1 1 d U . .
C1 C -0.2172(3) 0.7093(3) -1.1363(8) 0.0591(19) Uani 1 1 d U . .
H1A H -0.2156 0.7204 -1.2222 0.071 Uiso 1 1 calc R . .
C2 C -0.2084(3) 0.6501(4) -1.1048(11) 0.072(2) Uani 1 1 d U . .
H2A H -0.2017 0.6215 -1.1677 0.087 Uiso 1 1 calc R . .
C3 C -0.2100(3) 0.6353(4) -0.9779(12) 0.076(2) Uani 1 1 d U . .
H3A H -0.2038 0.5958 -0.9538 0.091 Uiso 1 1 calc R . .
C4 C -0.2205(3) 0.6776(4) -0.8848(10) 0.067(2) Uani 1 1 d U . .
H4A H -0.2210 0.6674 -0.7984 0.080 Uiso 1 1 calc R . .
C5 C -0.2301(3) 0.7358(3) -0.9236(7) 0.0432(15) Uani 1 1 d U . .
C6 C -0.2465(3) 0.7852(3) -0.8326(6) 0.0376(14) Uani 1 1 d U . .
H6A H -0.2894 0.7887 -0.8282 0.045 Uiso 1 1 calc R . .
H6B H -0.2320 0.7756 -0.7473 0.045 Uiso 1 1 calc R . .
C7 C -0.1028(3) 0.8304(3) -1.1747(7) 0.0473(15) Uani 1 1 d U . .
H7A H -0.1188 0.8321 -1.2569 0.057 Uiso 1 1 calc R . .
C8 C -0.0433(3) 0.8194(3) -1.1594(8) 0.0517(17) Uani 1 1 d U . .
H8A H -0.0192 0.8141 -1.2310 0.062 Uiso 1 1 calc R . .
C9 C -0.0192(3) 0.8161(3) -1.0392(7) 0.0485(16) Uani 1 1 d U . .
H9A H 0.0211 0.8086 -1.0280 0.058 Uiso 1 1 calc R . .
C10 C -0.0554(3) 0.8239(3) -0.9365(7) 0.0398(15) Uani 1 1 d U . .
H10A H -0.0402 0.8218 -0.8537 0.048 Uiso 1 1 calc R . .
C11 C -0.1153(3) 0.8350(3) -0.9563(6) 0.0306(13) Uani 1 1 d U . .
C12 C -0.1560(3) 0.8471(3) -0.8436(6) 0.0399(15) Uani 1 1 d U . .
H12A H -0.1472 0.8187 -0.7761 0.048 Uiso 1 1 calc R . .
H12B H -0.1475 0.8867 -0.8106 0.048 Uiso 1 1 calc R . .
C13 C -0.2135(3) 0.9818(3) -1.1103(8) 0.0588(19) Uani 1 1 d U . .
H13A H -0.2041 0.9736 -1.1954 0.071 Uiso 1 1 calc R . .
C14 C -0.2135(4) 1.0395(4) -1.0692(11) 0.079(2) Uani 1 1 d U . .
H14A H -0.2040 1.0699 -1.1264 0.094 Uiso 1 1 calc R . .
C15 C -0.2273(4) 1.0534(4) -0.9435(11) 0.082(2) Uani 1 1 d U . .
H15A H -0.2287 1.0927 -0.9154 0.098 Uiso 1 1 calc R . .
C16 C -0.2391(4) 1.0061(3) -0.8603(9) 0.064(2) Uani 1 1 d U . .
H16A H -0.2472 1.0134 -0.7742 0.076 Uiso 1 1 calc R . .
C17 C -0.2387(3) 0.9486(3) -0.9066(6) 0.0433(15) Uani 1 1 d U . .
C18 C -0.2530(3) 0.8957(3) -0.8281(6) 0.0373(14) Uani 1 1 d U . .
H18A H -0.2424 0.9031 -0.7394 0.045 Uiso 1 1 calc R . .
H18B H -0.2954 0.8879 -0.8319 0.045 Uiso 1 1 calc R . .
C19 C -0.3812(3) 0.9781(3) -1.0862(7) 0.0436(15) Uani 1 1 d U . .
H19A H -0.3593 0.9630 -1.0178 0.052 Uiso 1 1 calc R . .
C20 C -0.3973(4) 1.0370(3) -1.0831(8) 0.0598(17) Uani 1 1 d U . .
H20A H -0.3870 1.0619 -1.0153 0.072 Uiso 1 1 calc R . .
C21 C -0.4300(4) 1.0573(3) -1.1871(8) 0.071(2) Uani 1 1 d U . .
H21A H -0.4421 1.0970 -1.1889 0.086 Uiso 1 1 calc R . .
C22 C -0.4448(4) 1.0214(4) -1.2852(7) 0.063(2) Uani 1 1 d U . .
H22A H -0.4659 1.0360 -1.3552 0.076 Uiso 1 1 calc R . .
C23 C -0.4278(3) 0.9619(3) -1.2796(6) 0.0464(15) Uani 1 1 d U . .
C24 C -0.4417(3) 0.9170(3) -1.3854(6) 0.0476(16) Uani 1 1 d U . .
H24A H -0.4787 0.9276 -1.4274 0.057 Uiso 1 1 calc R . .
H24B H -0.4103 0.9173 -1.4492 0.057 Uiso 1 1 calc R . .
C25 C -0.4440(3) 0.8285(3) -0.9363(6) 0.0335(13) Uani 1 1 d U . .
H25A H -0.4066 0.8266 -0.8984 0.040 Uiso 1 1 calc R . .
C26 C -0.4938(3) 0.8231(3) -0.8602(6) 0.0390(14) Uani 1 1 d U . .
H26A H -0.4901 0.8168 -0.7723 0.047 Uiso 1 1 calc R . .
C27 C -0.5497(3) 0.8271(3) -0.9162(6) 0.0444(16) Uani 1 1 d U . .
H27A H -0.5841 0.8234 -0.8673 0.053 Uiso 1 1 calc R . .
C28 C -0.5526(3) 0.8371(3) -1.0487(7) 0.0421(15) Uani 1 1 d U . .
H28A H -0.5893 0.8411 -1.0890 0.051 Uiso 1 1 calc R . .
C29 C -0.5015(3) 0.8409(3) -1.1180(6) 0.0321(13) Uani 1 1 d U . .
C30 C -0.5050(3) 0.8490(3) -1.2625(6) 0.0399(15) Uani 1 1 d U . .
H30A H -0.5247 0.8145 -1.2991 0.048 Uiso 1 1 calc R . .
H30B H -0.5295 0.8836 -1.2805 0.048 Uiso 1 1 calc R . .
C31 C -0.3663(2) 0.7111(2) -1.1875(7) 0.0362(13) Uani 1 1 d U . .
H31A H -0.3470 0.7157 -1.1092 0.043 Uiso 1 1 calc R . .
C32 C -0.3744(3) 0.6542(3) -1.2381(7) 0.0455(16) Uani 1 1 d U . .
H32A H -0.3596 0.6209 -1.1956 0.055 Uiso 1 1 calc R . .
C33 C -0.4044(3) 0.6482(3) -1.3514(8) 0.0514(17) Uani 1 1 d U . .
H33A H -0.4102 0.6105 -1.3868 0.062 Uiso 1 1 calc R . .
C34 C -0.4258(3) 0.6976(3) -1.4122(6) 0.0476(16) Uani 1 1 d U . .
H34A H -0.4471 0.6938 -1.4883 0.057 Uiso 1 1 calc R . .
C35 C -0.4158(3) 0.7524(3) -1.3615(6) 0.0376(13) Uani 1 1 d U . .
C36 C -0.4358(3) 0.8102(3) -1.4257(6) 0.0400(15) Uani 1 1 d U . .
H36A H -0.4054 0.8237 -1.4850 0.048 Uiso 1 1 calc R . .
H36B H -0.4720 0.8031 -1.4742 0.048 Uiso 1 1 calc R . .
C37 C -0.2664(3) 0.8653(3) -1.3547(6) 0.0391(14) Uani 1 1 d U . .
C38 C -0.2438(3) 0.8802(3) -1.4872(6) 0.0480(16) Uani 1 1 d U A .
H38A H -0.2318 0.8435 -1.5293 0.058 Uiso 1 1 calc R . .
H38B H -0.2761 0.8973 -1.5366 0.058 Uiso 1 1 calc R . .
C39 C -0.1926(3) 0.9226(3) -1.4888(6) 0.0418(14) Uani 1 1 d U . .
C40 C -0.1378(6) 0.9030(6) -1.5264(10) 0.041(2) Uani 0.70 1 d PU A 1
H40A H -0.1328 0.8630 -1.5473 0.049 Uiso 0.70 1 calc PR A 1
C41 C -0.0877(4) 0.9422(4) -1.5347(11) 0.049(2) Uani 0.70 1 d PU A 1
C42 C -0.0316(4) 0.9221(4) -1.5734(13) 0.058(2) Uani 0.70 1 d PU A 1
H42A H -0.0259 0.8820 -1.5931 0.069 Uiso 0.70 1 calc PR A 1
C43 C 0.0152(5) 0.9613(5) -1.5823(17) 0.085(3) Uani 0.75 1 d PU A 1
H43A H 0.0519 0.9481 -1.6122 0.103 Uiso 0.75 1 calc PR A 1
C44 C 0.0079(5) 1.0199(5) -1.5471(16) 0.092(3) Uani 0.75 1 d PU A 1
H44A H 0.0401 1.0458 -1.5495 0.111 Uiso 0.75 1 calc PR A 1
C45 C -0.0462(5) 1.0402(6) -1.5089(16) 0.074(3) Uani 0.67 1 d PU A 1
H45A H -0.0505 1.0793 -1.4805 0.089 Uiso 0.67 1 calc PR A 1
C46 C -0.0956(7) 1.0020(7) -1.5123(16) 0.057(3) Uani 0.60 1 d PU A 1
C47 C -0.1496(7) 1.0228(11) -1.462(2) 0.052(3) Uani 0.60 1 d PU A 1
H47A H -0.1518 1.0608 -1.4268 0.063 Uiso 0.60 1 calc PR A 1
C48 C -0.1962(11) 0.9892(11) -1.466(3) 0.044(3) Uani 0.50 1 d PU A 1
H48A H -0.2334 1.0066 -1.4539 0.052 Uiso 0.50 1 calc PR A 1
C40' C -0.1340(16) 0.9055(17) -1.478(3) 0.047(3) Uani 0.30 1 d PU A 2
H40B H -0.1227 0.8661 -1.4909 0.056 Uiso 0.30 1 calc PR A 2
C41' C -0.0883(11) 0.9533(11) -1.445(3) 0.054(3) Uani 0.30 1 d PU A 2
C42' C -0.0317(11) 0.9372(12) -1.411(3) 0.064(4) Uani 0.30 1 d PU A 2
H42B H -0.0231 0.8969 -1.4014 0.077 Uiso 0.30 1 calc PR A 2
C43' C 0.0125(14) 0.9776(14) -1.391(4) 0.067(5) Uani 0.25 1 d PU A 2
H43B H 0.0522 0.9667 -1.3829 0.081 Uiso 0.25 1 calc PR A 2
C44' C -0.0073(15) 1.0393(14) -1.382(4) 0.070(4) Uani 0.25 1 d PU A 2
H44B H 0.0197 1.0688 -1.3583 0.085 Uiso 0.25 1 calc PR A 2
C45' C -0.0566(11) 1.0523(11) -1.403(3) 0.069(4) Uani 0.33 1 d PU A 2
H45B H -0.0684 1.0917 -1.3908 0.083 Uiso 0.33 1 calc PR A 2
C46' C -0.1030(12) 1.0063(11) -1.452(3) 0.058(3) Uani 0.40 1 d PU A 2
C47' C -0.1679(11) 1.0208(18) -1.461(3) 0.052(3) Uani 0.40 1 d PU A 2
H47B H -0.1799 1.0605 -1.4594 0.062 Uiso 0.40 1 calc PR A 2
C48' C -0.2084(11) 0.9785(11) -1.471(3) 0.045(3) Uani 0.50 1 d PU A 2
H48B H -0.2485 0.9883 -1.4662 0.054 Uiso 0.50 1 calc PR A 2
Cl1 Cl -0.38400(7) -0.30602(9) 0.24817(17) 0.0513(5) Uani 1 1 d U . .
O10 O -0.3725(2) -0.3042(3) 0.1132(5) 0.0712(16) Uani 1 1 d . . .
O11 O -0.3418(3) -0.3397(3) 0.3116(7) 0.107(2) Uani 1 1 d U . .
O12 O -0.4430(3) -0.3237(3) 0.2704(6) 0.089(2) Uani 1 1 d U . .
O13 O -0.3784(3) -0.2462(3) 0.3000(7) 0.0885(19) Uani 1 1 d . . .
Cl2 Cl -0.38556(7) 0.00003(7) -0.67866(19) 0.0458(4) Uani 1 1 d . . .
O20 O -0.3376(3) -0.0014(3) -0.5927(8) 0.107(3) Uani 1 1 d . . .
O21 O -0.3907(3) -0.0555(3) -0.7371(9) 0.115(3) Uani 1 1 d . . .
O22 O -0.3762(3) 0.0462(3) -0.7708(6) 0.089(2) Uani 1 1 d . . .
O23 O -0.4400(3) 0.0139(3) -0.6140(6) 0.0828(19) Uani 1 1 d . . .
Cl3 Cl -0.11178(9) 0.72420(9) -0.52665(19) 0.0590(5) Uani 1 1 d DU . .
O30 O -0.1453(7) 0.7034(7) -0.4244(13) 0.097(4) Uani 0.40 1 d PDU B 1
O31 O -0.1381(6) 0.7389(6) -0.6325(11) 0.106(3) Uani 0.55 1 d PDU B 1
O32 O -0.0714(5) 0.7696(5) -0.4849(13) 0.113(3) Uani 0.70 1 d PDU B 1
O33 O -0.0723(4) 0.6750(4) -0.5469(9) 0.109(3) Uani 0.80 1 d PDU B 1
O30' O -0.1660(5) 0.7561(6) -0.5431(15) 0.126(4) Uani 0.60 1 d PDU B 2
O31' O -0.0880(8) 0.7582(7) -0.4236(13) 0.095(4) Uani 0.45 1 d PDU B 2
O32' O -0.1262(8) 0.6720(6) -0.4689(18) 0.075(4) Uani 0.30 1 d PDU B 2
O33' O -0.0811(10) 0.7265(11) -0.6305(17) 0.086(4) Uani 0.20 1 d PDU B 2
O1W O -0.2760(3) -0.2812(4) 0.5442(8) 0.108(2) Uani 1 1 d . . .

loop_
_atom_site_aniso_label
_atom_site_aniso_U_11
_atom_site_aniso_U_22
_atom_site_aniso_U_33
_atom_site_aniso_U_23
_atom_site_aniso_U_13
_atom_site_aniso_U_12
Fe1 0.0215(4) 0.0467(5) 0.0175(4) 0.0020(4) -0.0007(4) -0.0025(3)
Fe2 0.0231(4) 0.0393(4) 0.0217(4) 0.0036(4) -0.0034(4) -0.0009(3)
O1 0.0220(19) 0.037(2) 0.022(2) 0.0027(17) 0.0011(17) 0.0016(15)
O2 0.028(2) 0.069(3) 0.022(2) 0.007(2) 0.0003(18) -0.004(2)
O3 0.026(2) 0.102(4) 0.023(2) 0.005(2) -0.0003(19) -0.003(2)
N1 0.023(2) 0.052(3) 0.019(2) 0.010(2) -0.001(2) -0.008(2)
N2 0.017(2) 0.053(3) 0.055(4) -0.009(3) -0.003(2) 0.003(2)
N3 0.029(2) 0.059(3) 0.028(3) 0.001(2) 0.001(2) -0.002(2)
N4 0.037(3) 0.046(3) 0.040(3) 0.010(2) -0.010(2) -0.008(2)
N5 0.029(3) 0.051(3) 0.029(3) 0.003(2) -0.008(2) -0.001(2)
N6 0.040(3) 0.038(2) 0.032(2) 0.007(3) -0.006(3) -0.001(2)
N7 0.023(2) 0.039(2) 0.026(3) 0.000(2) 0.000(2) 0.0045(19)
N8 0.026(2) 0.048(3) 0.025(2) -0.004(2) 0.003(2) -0.001(2)
C1 0.025(3) 0.066(4) 0.086(5) -0.030(4) -0.008(3) 0.001(3)
C2 0.029(3) 0.061(4) 0.126(6) -0.039(4) -0.016(4) 0.004(3)
C3 0.032(4) 0.048(4) 0.149(7) -0.001(5) -0.004(5) -0.001(3)
C4 0.034(4) 0.054(4) 0.112(6) 0.014(4) 0.002(4) -0.004(3)
C5 0.020(3) 0.045(3) 0.065(4) 0.009(3) -0.006(3) -0.002(2)
C6 0.027(3) 0.052(3) 0.034(3) 0.020(3) 0.000(2) 0.001(3)
C7 0.033(3) 0.073(4) 0.035(3) -0.007(3) 0.009(3) -0.007(3)
C8 0.033(3) 0.062(4) 0.060(4) -0.011(3) 0.011(3) -0.001(3)
C9 0.027(3) 0.051(4) 0.067(4) -0.006(3) 0.005(3) -0.003(3)
C10 0.028(3) 0.041(3) 0.051(4) 0.000(3) -0.007(3) -0.007(3)
C11 0.024(3) 0.039(3) 0.029(3) 0.002(2) 0.001(2) -0.006(2)
C12 0.028(3) 0.064(4) 0.028(3) 0.008(3) -0.009(3) -0.006(3)
C13 0.059(4) 0.057(4) 0.060(4) 0.026(3) -0.012(3) -0.027(3)
C14 0.080(5) 0.060(4) 0.096(5) 0.030(5) -0.017(5) -0.026(4)
C15 0.090(5) 0.051(4) 0.105(6) -0.005(4) -0.017(5) -0.015(4)
C16 0.069(4) 0.056(4) 0.066(5) -0.013(4) -0.011(4) -0.006(4)
C17 0.040(3) 0.047(3) 0.043(3) -0.002(3) -0.011(3) -0.003(3)
C18 0.036(3) 0.057(4) 0.019(3) 0.001(3) -0.003(2) 0.001(3)
C19 0.049(4) 0.045(3) 0.036(3) 0.006(3) -0.004(3) 0.006(3)
C20 0.079(4) 0.052(4) 0.048(4) 0.004(3) 0.000(4) 0.013(3)
C21 0.104(5) 0.058(4) 0.053(4) 0.011(4) -0.008(4) 0.035(4)
C22 0.089(5) 0.062(4) 0.039(4) 0.009(3) -0.015(4) 0.032(4)
C23 0.050(4) 0.055(4) 0.034(3) 0.012(3) -0.002(3) 0.008(3)
C24 0.053(4) 0.055(4) 0.035(3) 0.011(3) -0.013(3) 0.005(3)
C25 0.027(3) 0.042(3) 0.031(3) 0.001(2) -0.002(2) 0.004(2)
C26 0.037(3) 0.045(3) 0.035(3) -0.004(3) 0.009(3) 0.004(3)
C27 0.034(3) 0.058(4) 0.042(3) -0.009(3) 0.012(3) 0.007(3)
C28 0.030(3) 0.049(3) 0.047(4) -0.005(3) -0.004(3) 0.003(3)
C29 0.025(3) 0.038(3) 0.033(3) -0.004(2) -0.003(2) 0.005(2)
C30 0.029(3) 0.060(4) 0.031(3) 0.005(3) -0.006(3) 0.004(3)
C31 0.028(3) 0.045(3) 0.036(3) -0.003(3) 0.002(3) -0.001(2)
C32 0.034(3) 0.048(4) 0.054(4) -0.008(3) 0.009(3) 0.003(3)
C33 0.042(4) 0.056(4) 0.056(4) -0.018(3) 0.006(3) -0.001(3)
C34 0.042(4) 0.068(4) 0.033(3) -0.021(3) 0.003(3) -0.007(3)
C35 0.029(3) 0.060(3) 0.024(3) -0.006(3) 0.007(2) -0.006(3)
C36 0.031(3) 0.068(4) 0.022(3) -0.002(3) -0.005(2) -0.008(3)
C37 0.035(3) 0.063(4) 0.019(3) -0.003(3) -0.003(3) -0.004(3)
C38 0.042(4) 0.074(4) 0.027(3) 0.003(3) 0.003(3) -0.003(3)
C39 0.037(3) 0.059(3) 0.029(3) 0.008(3) 0.005(3) 0.001(3)
C40 0.041(4) 0.048(4) 0.035(5) 0.007(5) 0.002(5) 0.005(4)
C41 0.041(4) 0.047(4) 0.059(5) 0.007(4) 0.008(4) 0.007(3)
C42 0.030(4) 0.049(5) 0.095(6) 0.014(5) 0.007(5) 0.009(4)
C43 0.043(5) 0.074(6) 0.140(8) 0.013(6) 0.029(6) 0.013(4)
C44 0.055(5) 0.065(5) 0.156(8) 0.017(6) 0.022(6) -0.002(5)
C45 0.052(5) 0.053(5) 0.117(6) 0.016(5) 0.020(5) -0.001(4)
C46 0.040(4) 0.045(4) 0.084(6) 0.016(5) 0.014(5) 0.003(4)
C47 0.041(6) 0.046(4) 0.070(5) 0.013(4) 0.011(6) -0.003(6)
C48 0.036(7) 0.046(6) 0.049(5) 0.013(5) 0.008(6) 0.005(6)
C40' 0.041(6) 0.048(6) 0.051(7) 0.009(6) 0.004(6) 0.009(5)
C41' 0.039(5) 0.049(5) 0.075(6) 0.012(6) 0.003(6) 0.008(5)
C42' 0.046(8) 0.054(8) 0.091(9) 0.019(8) -0.004(8) 0.001(7)
C43' 0.048(9) 0.055(9) 0.099(10) 0.020(9) -0.007(9) -0.002(8)
C44' 0.056(8) 0.050(7) 0.105(9) 0.018(8) 0.002(8) -0.008(7)
C45' 0.058(7) 0.050(7) 0.099(8) 0.012(7) 0.006(7) -0.001(6)
C46' 0.046(5) 0.045(5) 0.085(6) 0.014(5) 0.006(6) 0.001(5)
C47' 0.041(7) 0.049(6) 0.065(6) 0.015(5) 0.010(7) 0.005(7)
C48' 0.038(7) 0.051(6) 0.046(5) 0.018(5) 0.011(6) 0.004(5)
Cl1 0.0332(8) 0.0822(13) 0.0386(9) 0.0183(9) 0.0003(7) -0.0016(8)
O10 0.064(4) 0.109(5) 0.041(3) 0.012(3) 0.013(3) 0.009(3)
O11 0.114(5) 0.128(5) 0.078(4) 0.038(4) -0.002(4) 0.071(4)
O12 0.055(3) 0.156(5) 0.054(3) 0.003(3) 0.000(3) -0.050(3)
O13 0.126(5) 0.068(4) 0.071(4) -0.002(3) 0.022(4) -0.023(3)
Cl2 0.0500(9) 0.0469(8) 0.0406(8) 0.0031(8) -0.0021(9) 0.0024(7)
O20 0.104(5) 0.100(5) 0.119(6) 0.038(5) -0.065(5) -0.019(4)
O21 0.117(6) 0.070(4) 0.158(8) -0.059(5) 0.016(5) 0.008(4)
O22 0.099(5) 0.102(5) 0.066(4) 0.044(4) 0.008(3) 0.004(4)
O23 0.083(4) 0.081(4) 0.084(4) 0.019(3) 0.034(4) 0.029(3)
Cl3 0.0642(12) 0.0620(11) 0.0509(10) -0.0041(9) -0.0157(9) 0.0162(9)
O30 0.094(7) 0.116(8) 0.082(7) 0.011(7) 0.018(7) 0.015(7)
O31 0.116(7) 0.119(6) 0.083(6) 0.019(6) -0.040(6) 0.023(6)
O32 0.117(7) 0.090(6) 0.132(7) -0.003(6) -0.019(6) 0.000(5)
O33 0.097(6) 0.104(5) 0.126(7) -0.043(5) -0.026(5) 0.032(5)
O30' 0.102(8) 0.126(8) 0.149(10) 0.029(8) -0.036(8) 0.013(7)
O31' 0.133(8) 0.081(7) 0.073(7) -0.016(6) -0.023(7) 0.032(6)
O32' 0.100(8) 0.054(7) 0.071(7) 0.009(7) 0.003(7) 0.020(7)
O33' 0.097(8) 0.104(8) 0.057(8) 0.009(8) -0.005(8) 0.028(8)
O1W 0.070(4) 0.158(7) 0.096(5) -0.027(5) 0.009(4) -0.017(4)

loop_
_atom_type_symbol
_atom_type_description
_atom_type_scat_dispersion_real
_atom_type_scat_dispersion_imag
_atom_type_scat_source
C C 0.0033 0.0016 'International Tables Vol C Tables 4.2.6.8 and 6.1.1.4'
H H 0.0000 0.0000 'International Tables Vol C Tables 4.2.6.8 and 6.1.1.4'
N N 0.0061 0.0033 'International Tables Vol C Tables 4.2.6.8 and 6.1.1.4'
O O 0.0106 0.0060 'International Tables Vol C Tables 4.2.6.8 and 6.1.1.4'
Cl Cl 0.1484 0.1585 'International Tables Vol C Tables 4.2.6.8 and 6.1.1.4'
Fe Fe 0.3463 0.8444 'International Tables Vol C Tables 4.2.6.8 and 6.1.1.4'

loop_
_geom_angle_atom_site_label_1
_geom_angle_atom_site_label_2
_geom_angle_atom_site_label_3
_geom_angle
_geom_angle_site_symmetry_1
_geom_angle_site_symmetry_3
_geom_angle_publ_flag
O1 Fe1 O3 101.65(18) . . ?
O1 Fe1 N2 93.62(17) . . ?
O3 Fe1 N2 105.1(2) . . ?
O1 Fe1 N4 95.32(18) . . ?
O3 Fe1 N4 97.4(2) . . ?
N2 Fe1 N4 153.5(2) . . ?
O1 Fe1 N1 94.10(18) . . ?
O3 Fe1 N1 163.39(17) . . ?
N2 Fe1 N1 78.9(2) . . ?
N4 Fe1 N1 75.66(19) . . ?
O1 Fe1 N3 170.89(18) . . ?
O3 Fe1 N3 86.87(19) . . ?
N2 Fe1 N3 80.91(18) . . ?
N4 Fe1 N3 86.7(2) . . ?
N1 Fe1 N3 77.76(19) . . ?
O1 Fe2 O2 98.58(17) . . ?
O1 Fe2 N7 98.28(18) . . ?
O2 Fe2 N7 163.13(18) . . ?
O1 Fe2 N6 102.90(18) . . ?
O2 Fe2 N6 89.0(2) . . ?
N7 Fe2 N6 86.54(19) . . ?
O1 Fe2 N8 104.84(18) . . ?
O2 Fe2 N8 88.54(18) . . ?
N7 Fe2 N8 87.83(18) . . ?
N6 Fe2 N8 152.2(2) . . ?
O1 Fe2 N5 177.98(19) . . ?
O2 Fe2 N5 83.30(18) . . ?
N7 Fe2 N5 79.83(18) . . ?
N6 Fe2 N5 76.34(19) . . ?
N8 Fe2 N5 75.87(19) . . ?
Fe2 O1 Fe1 130.0(2) . . ?
C37 O2 Fe2 133.0(4) . . ?
C37 O3 Fe1 130.3(4) . . ?
C18 N1 C12 111.4(5) . . ?
C18 N1 C6 113.3(5) . . ?
C12 N1 C6 111.4(5) . . ?
C18 N1 Fe1 103.7(3) . . ?
C12 N1 Fe1 112.6(4) . . ?
C6 N1 Fe1 103.9(4) . . ?
C5 N2 C1 119.3(6) . . ?
C5 N2 Fe1 114.3(4) . . ?
C1 N2 Fe1 126.3(5) . . ?
C11 N3 C7 118.8(5) . . ?
C11 N3 Fe1 115.8(4) . . ?
C7 N3 Fe1 124.6(4) . . ?
C13 N4 C17 119.0(6) . . ?
C13 N4 Fe1 127.0(5) . . ?
C17 N4 Fe1 113.9(4) . . ?
C24 N5 C36 110.6(5) . . ?
C24 N5 C30 111.2(5) . . ?
C36 N5 C30 112.3(5) . . ?
C24 N5 Fe2 106.6(4) . . ?
C36 N5 Fe2 106.5(4) . . ?
C30 N5 Fe2 109.5(4) . . ?
C19 N6 C23 119.0(5) . . ?
C19 N6 Fe2 124.1(4) . . ?
C23 N6 Fe2 116.8(4) . . ?
C29 N7 C25 119.5(5) . . ?
C29 N7 Fe2 116.8(4) . . ?
C25 N7 Fe2 123.6(4) . . ?
C35 N8 C31 119.5(6) . . ?
C35 N8 Fe2 117.1(4) . . ?
C31 N8 Fe2 123.4(4) . . ?
N2 C1 C2 122.5(9) . . ?
N2 C1 H1A 118.7 . . ?
C2 C1 H1A 118.7 . . ?
C3 C2 C1 117.4(8) . . ?
C3 C2 H2A 121.3 . . ?
C1 C2 H2A 121.3 . . ?
C2 C3 C4 121.3(8) . . ?
C2 C3 H3A 119.4 . . ?
C4 C3 H3A 119.4 . . ?
C3 C4 C5 118.1(10) . . ?
C3 C4 H4A 121.0 . . ?
C5 C4 H4A 121.0 . . ?
N2 C5 C4 121.3(8) . . ?
N2 C5 C6 115.3(6) . . ?
C4 C5 C6 123.3(7) . . ?
N1 C6 C5 110.8(5) . . ?
N1 C6 H6A 109.5 . . ?
C5 C6 H6A 109.5 . . ?
N1 C6 H6B 109.5 . . ?
C5 C6 H6B 109.5 . . ?
H6A C6 H6B 108.1 . . ?
N3 C7 C8 121.0(7) . . ?
N3 C7 H7A 119.5 . . ?
C8 C7 H7A 119.5 . . ?
C9 C8 C7 120.2(7) . . ?
C9 C8 H8A 119.9 . . ?
C7 C8 H8A 119.9 . . ?
C10 C9 C8 118.6(6) . . ?
C10 C9 H9A 120.7 . . ?
C8 C9 H9A 120.7 . . ?
C9 C10 C11 119.3(6) . . ?
C9 C10 H10A 120.3 . . ?
C11 C10 H10A 120.3 . . ?
N3 C11 C10 122.0(6) . . ?
N3 C11 C12 117.5(5) . . ?
C10 C11 C12 120.3(6) . . ?
N1 C12 C11 113.8(5) . . ?
N1 C12 H12A 108.8 . . ?
C11 C12 H12A 108.8 . . ?
N1 C12 H12B 108.8 . . ?
C11 C12 H12B 108.8 . . ?
H12A C12 H12B 107.7 . . ?
N4 C13 C14 121.7(8) . . ?
N4 C13 H13A 119.2 . . ?
C14 C13 H13A 119.2 . . ?
C13 C14 C15 120.8(8) . . ?
C13 C14 H14A 119.6 . . ?
C15 C14 H14A 119.6 . . ?
C14 C15 C16 117.5(8) . . ?
C14 C15 H15A 121.3 . . ?
C16 C15 H15A 121.3 . . ?
C17 C16 C15 119.5(8) . . ?
C17 C16 H16A 120.2 . . ?
C15 C16 H16A 120.2 . . ?
N4 C17 C16 121.5(7) . . ?
N4 C17 C18 114.6(6) . . ?
C16 C17 C18 123.9(7) . . ?
N1 C18 C17 110.2(5) . . ?
N1 C18 H18A 109.6 . . ?
C17 C18 H18A 109.6 . . ?
N1 C18 H18B 109.6 . . ?
C17 C18 H18B 109.6 . . ?
H18A C18 H18B 108.1 . . ?
N6 C19 C20 123.6(6) . . ?
N6 C19 H19A 118.2 . . ?
C20 C19 H19A 118.2 . . ?
C19 C20 C21 116.1(7) . . ?
C19 C20 H20A 122.0 . . ?
C21 C20 H20A 122.0 . . ?
C22 C21 C20 122.0(7) . . ?
C22 C21 H21A 119.0 . . ?
C20 C21 H21A 119.0 . . ?
C21 C22 C23 118.4(7) . . ?
C21 C22 H22A 120.8 . . ?
C23 C22 H22A 120.8 . . ?
N6 C23 C22 120.9(6) . . ?
N6 C23 C24 115.9(6) . . ?
C22 C23 C24 123.1(6) . . ?
N5 C24 C23 108.9(5) . . ?
N5 C24 H24A 109.9 . . ?
C23 C24 H24A 109.9 . . ?
N5 C24 H24B 109.9 . . ?
C23 C24 H24B 109.9 . . ?
H24A C24 H24B 108.3 . . ?
N7 C25 C26 121.8(6) . . ?
N7 C25 H25A 119.1 . . ?
C26 C25 H25A 119.1 . . ?
C25 C26 C27 119.2(6) . . ?
C25 C26 H26A 120.4 . . ?
C27 C26 H26A 120.4 . . ?
C26 C27 C28 117.9(6) . . ?
C26 C27 H27A 121.1 . . ?
C28 C27 H27A 121.1 . . ?
C29 C28 C27 119.6(6) . . ?
C29 C28 H28A 120.2 . . ?
C27 C28 H28A 120.2 . . ?
N7 C29 C28 122.0(6) . . ?
N7 C29 C30 118.6(6) . . ?
C28 C29 C30 119.4(6) . . ?
N5 C30 C29 115.1(6) . . ?
N5 C30 H30A 108.5 . . ?
C29 C30 H30A 108.5 . . ?
N5 C30 H30B 108.5 . . ?
C29 C30 H30B 108.5 . . ?
H30A C30 H30B 107.5 . . ?
N8 C31 C32 120.5(6) . . ?
N8 C31 H31A 119.7 . . ?
C32 C31 H31A 119.7 . . ?
C33 C32 C31 118.9(7) . . ?
C33 C32 H32A 120.5 . . ?
C31 C32 H32A 120.5 . . ?
C32 C33 C34 119.6(7) . . ?
C32 C33 H33A 120.2 . . ?
C34 C33 H33A 120.2 . . ?
C35 C34 C33 119.8(6) . . ?
C35 C34 H34A 120.1 . . ?
C33 C34 H34A 120.1 . . ?
N8 C35 C34 121.6(7) . . ?
N8 C35 C36 115.1(6) . . ?
C34 C35 C36 123.3(6) . . ?
N5 C36 C35 110.2(5) . . ?
N5 C36 H36A 109.6 . . ?
C35 C36 H36A 109.6 . . ?
N5 C36 H36B 109.6 . . ?
C35 C36 H36B 109.6 . . ?
H36A C36 H36B 108.1 . . ?
O2 C37 O3 125.6(6) . . ?
O2 C37 C38 117.1(6) . . ?
O3 C37 C38 117.3(6) . . ?
C39 C38 C37 114.2(5) . . ?
C39 C38 H38A 108.7 . . ?
C37 C38 H38A 108.7 . . ?
C39 C38 H38B 108.7 . . ?
C37 C38 H38B 108.7 . . ?
H38A C38 H38B 107.6 . . ?
C48' C39 C40 126.2(13) . . ?
C48' C39 C40' 121(2) . . ?
C40 C39 C40' 21.5(13) . . ?
C48' C39 C38 113.3(11) . . ?
C40 C39 C38 119.7(8) . . ?
C40' C39 C38 124.1(17) . . ?
C48' C39 C48 12.6(18) . . ?
C40 C39 C48 114.3(12) . . ?
C40' C39 C48 108.3(19) . . ?
C38 C39 C48 125.7(11) . . ?
C39 C40 C41 122.0(11) . . ?
C39 C40 H40A 119.0 . . ?
C41 C40 H40A 119.0 . . ?
C46 C41 C42 118.7(10) . . ?
C46 C41 C40 119.2(10) . . ?
C42 C41 C40 121.9(10) . . ?
C43 C42 C41 120.2(10) . . ?
C43 C42 H42A 119.9 . . ?
C41 C42 H42A 119.9 . . ?
C42 C43 C44 120.2(10) . . ?
C42 C43 H43A 119.9 . . ?
C44 C43 H43A 119.9 . . ?
C45 C44 C43 120.4(11) . . ?
C45 C44 H44A 119.8 . . ?
C43 C44 H44A 119.8 . . ?
C44 C45 C46 119.9(13) . . ?
C44 C45 H45A 120.1 . . ?
C46 C45 H45A 120.1 . . ?
C41 C46 C45 119.9(12) . . ?
C41 C46 C47 120.0(14) . . ?
C45 C46 C47 118.3(15) . . ?
C48 C47 C46 120(2) . . ?
C48 C47 H47A 120.0 . . ?
C46 C47 H47A 120.0 . . ?
C47 C48 C39 122(2) . . ?
C47 C48 H48A 118.9 . . ?
C39 C48 H48A 118.9 . . ?
C39 C40' C41' 118(3) . . ?
C39 C40' H40B 121.0 . . ?
C41' C40' H40B 121.0 . . ?
C46' C41' C42' 121(3) . . ?
C46' C41' C40' 119(3) . . ?
C42' C41' C40' 120(2) . . ?
C43' C42' C41' 123(3) . . ?
C43' C42' H42B 118.5 . . ?
C41' C42' H42B 118.5 . . ?
C42' C43' C44' 115(3) . . ?
C42' C43' H43B 122.6 . . ?
C44' C43' H43B 122.6 . . ?
C45' C44' C43' 121(3) . . ?
C45' C44' H44B 119.5 . . ?
C43' C44' H44B 119.5 . . ?
C44' C45' C46' 122(3) . . ?
C44' C45' H45B 118.8 . . ?
C46' C45' H45B 118.8 . . ?
C41' C46' C47' 118(3) . . ?
C41' C46' C45' 116(2) . . ?
C47' C46' C45' 122(2) . . ?
C48' C47' C46' 122(3) . . ?
C48' C47' H47B 119.2 . . ?
C46' C47' H47B 119.2 . . ?
C39 C48' C47' 121(2) . . ?
C39 C48' H48B 119.7 . . ?
C47' C48' H48B 119.7 . . ?
O11 Cl1 O12 114.6(5) . . ?
O11 Cl1 O10 111.2(4) . . ?
O12 Cl1 O10 109.9(3) . . ?
O11 Cl1 O13 105.5(5) . . ?
O12 Cl1 O13 106.3(4) . . ?
O10 Cl1 O13 108.9(4) . . ?
O21 Cl2 O20 108.9(5) . . ?
O21 Cl2 O22 111.5(5) . . ?
O20 Cl2 O22 109.5(4) . . ?
O21 Cl2 O23 109.2(4) . . ?
O20 Cl2 O23 111.2(5) . . ?
O22 Cl2 O23 106.6(4) . . ?
O33' Cl3 O31 61.1(11) . . ?
O33' Cl3 O30 162.5(12) . . ?
O31 Cl3 O30 119.5(8) . . ?
O33' Cl3 O32' 122.5(11) . . ?
O31 Cl3 O32' 119.3(10) . . ?
O30 Cl3 O32' 40.4(9) . . ?
O33' Cl3 O32 83.5(12) . . ?
O31 Cl3 O32 111.5(7) . . ?
O30 Cl3 O32 110.5(8) . . ?
O32' Cl3 O32 129.1(10) . . ?
O33' Cl3 O33 64.8(11) . . ?
O31 Cl3 O33 110.8(7) . . ?
O30 Cl3 O33 101.1(7) . . ?
O32' Cl3 O33 63.2(8) . . ?
O32 Cl3 O33 101.5(6) . . ?
O33' Cl3 O31' 114.5(11) . . ?
O31 Cl3 O31' 132.8(9) . . ?
O30 Cl3 O31' 78.6(10) . . ?
O32' Cl3 O31' 102.5(9) . . ?
O32 Cl3 O31' 31.9(8) . . ?
O33 Cl3 O31' 106.9(8) . . ?
O33' Cl3 O30' 109.7(10) . . ?
O31 Cl3 O30' 51.5(7) . . ?
O30 Cl3 O30' 78.2(8) . . ?
O32' Cl3 O30' 106.4(9) . . ?
O32 Cl3 O30' 102.8(8) . . ?
O33 Cl3 O30' 154.2(7) . . ?
O31' Cl3 O30' 98.3(8) . . ?

loop_
_geom_bond_atom_site_label_1
_geom_bond_atom_site_label_2
_geom_bond_distance
_geom_bond_site_symmetry_2
_geom_bond_publ_flag
Fe1 O1 1.803(4) . ?
Fe1 O3 1.961(4) . ?
Fe1 N2 2.130(6) . ?
Fe1 N4 2.142(5) . ?
Fe1 N1 2.181(5) . ?
Fe1 N3 2.216(5) . ?
Fe2 O1 1.788(4) . ?
Fe2 O2 2.034(4) . ?
Fe2 N7 2.118(5) . ?
Fe2 N6 2.124(5) . ?
Fe2 N8 2.144(5) . ?
Fe2 N5 2.236(5) . ?
O2 C37 1.232(7) . ?
O3 C37 1.281(8) . ?
N1 C18 1.471(8) . ?
N1 C12 1.488(8) . ?
N1 C6 1.500(8) . ?
N2 C5 1.342(8) . ?
N2 C1 1.339(9) . ?
N3 C11 1.324(8) . ?
N3 C7 1.343(9) . ?
N4 C13 1.338(8) . ?
N4 C17 1.355(8) . ?
N5 C24 1.480(8) . ?
N5 C36 1.480(8) . ?
N5 C30 1.486(9) . ?
N6 C19 1.329(9) . ?
N6 C23 1.341(8) . ?
N7 C29 1.335(8) . ?
N7 C25 1.339(8) . ?
N8 C35 1.339(8) . ?
N8 C31 1.348(8) . ?
C1 C2 1.380(11) . ?
C1 H1A 0.9300 . ?
C2 C3 1.364(15) . ?
C2 H2A 0.9300 . ?
C3 C4 1.377(14) . ?
C3 H3A 0.9300 . ?
C4 C5 1.382(10) . ?
C4 H4A 0.9300 . ?
C5 C6 1.503(10) . ?
C6 H6A 0.9700 . ?
C6 H6B 0.9700 . ?
C7 C8 1.371(9) . ?
C7 H7A 0.9300 . ?
C8 C9 1.366(10) . ?
C8 H8A 0.9300 . ?
C9 C10 1.356(10) . ?
C9 H9A 0.9300 . ?
C10 C11 1.384(9) . ?
C10 H10A 0.9300 . ?
C11 C12 1.513(9) . ?
C12 H12A 0.9700 . ?
C12 H12B 0.9700 . ?
C13 C14 1.362(12) . ?
C13 H13A 0.9300 . ?
C14 C15 1.382(14) . ?
C14 H14A 0.9300 . ?
C15 C16 1.394(12) . ?
C15 H15A 0.9300 . ?
C16 C17 1.377(10) . ?
C16 H16A 0.9300 . ?
C17 C18 1.476(9) . ?
C18 H18A 0.9700 . ?
C18 H18B 0.9700 . ?
C19 C20 1.370(9) . ?
C19 H19A 0.9300 . ?
C20 C21 1.386(11) . ?
C20 H20A 0.9300 . ?
C21 C22 1.343(11) . ?
C21 H21A 0.9300 . ?
C22 C23 1.389(10) . ?
C22 H22A 0.9300 . ?
C23 C24 1.526(10) . ?
C24 H24A 0.9700 . ?
C24 H24B 0.9700 . ?
C25 C26 1.378(9) . ?
C25 H25A 0.9300 . ?
C26 C27 1.388(9) . ?
C26 H26A 0.9300 . ?
C27 C28 1.399(9) . ?
C27 H27A 0.9300 . ?
C28 C29 1.360(9) . ?
C28 H28A 0.9300 . ?
C29 C30 1.518(8) . ?
C30 H30A 0.9700 . ?
C30 H30B 0.9700 . ?
C31 C32 1.391(9) . ?
C31 H31A 0.9300 . ?
C32 C33 1.366(11) . ?
C32 H32A 0.9300 . ?
C33 C34 1.365(11) . ?
C33 H33A 0.9300 . ?
C34 C35 1.356(9) . ?
C34 H34A 0.9300 . ?
C35 C36 1.526(9) . ?
C36 H36A 0.9700 . ?
C36 H36B 0.9700 . ?
C37 C38 1.509(9) . ?
C38 C39 1.494(9) . ?
C38 H38A 0.9700 . ?
C38 H38B 0.9700 . ?
C39 C48' 1.32(3) . ?
C39 C40 1.366(15) . ?
C39 C40' 1.37(4) . ?
C39 C48 1.52(3) . ?
C40 C41 1.430(17) . ?
C40 H40A 0.9300 . ?
C41 C46 1.372(18) . ?
C41 C42 1.401(14) . ?
C42 C43 1.373(14) . ?
C42 H42A 0.9300 . ?
C43 C44 1.375(16) . ?
C43 H43A 0.9300 . ?
C44 C45 1.358(17) . ?
C44 H44A 0.9300 . ?
C45 C46 1.402(19) . ?
C45 H45A 0.9300 . ?
C46 C47 1.40(2) . ?
C47 C48 1.29(3) . ?
C47 H47A 0.9300 . ?
C48 H48A 0.9300 . ?
C40' C41' 1.52(5) . ?
C40' H40B 0.9300 . ?
C41' C46' 1.24(3) . ?
C41' C42' 1.37(4) . ?
C42' C43' 1.36(4) . ?
C42' H42B 0.9300 . ?
C43' C44' 1.45(4) . ?
C43' H43B 0.9300 . ?
C44' C45' 1.17(4) . ?
C44' H44B 0.9300 . ?
C45' C46' 1.55(4) . ?
C45' H45B 0.9300 . ?
C46' C47' 1.50(3) . ?
C47' C48' 1.32(4) . ?
C47' H47B 0.9300 . ?
C48' H48B 0.9300 . ?
Cl1 O11 1.381(6) . ?
Cl1 O12 1.404(6) . ?
Cl1 O10 1.431(5) . ?
Cl1 O13 1.450(6) . ?
Cl2 O21 1.390(6) . ?
Cl2 O20 1.402(6) . ?
Cl2 O22 1.428(6) . ?
Cl2 O23 1.432(6) . ?
Cl3 O33' 1.284(15) . ?
Cl3 O31 1.294(10) . ?
Cl3 O30 1.386(11) . ?
Cl3 O32' 1.355(14) . ?
Cl3 O32 1.431(10) . ?
Cl3 O33 1.431(8) . ?
Cl3 O31' 1.421(13) . ?
Cl3 O30' 1.424(11) . ?

loop_
_geom_torsion_atom_site_label_1
_geom_torsion_atom_site_label_2
_geom_torsion_atom_site_label_3
_geom_torsion_atom_site_label_4
_geom_torsion
_geom_torsion_site_symmetry_1
_geom_torsion_site_symmetry_2
_geom_torsion_site_symmetry_3
_geom_torsion_site_symmetry_4
_geom_torsion_publ_flag
O2 Fe2 O1 Fe1 -4.6(3) . . . . ?
N7 Fe2 O1 Fe1 176.1(2) . . . . ?
N6 Fe2 O1 Fe1 -95.5(3) . . . . ?
N8 Fe2 O1 Fe1 86.2(3) . . . . ?
N5 Fe2 O1 Fe1 -163(5) . . . . ?
O3 Fe1 O1 Fe2 0.2(3) . . . . ?
N2 Fe1 O1 Fe2 -106.0(3) . . . . ?
N4 Fe1 O1 Fe2 98.9(3) . . . . ?
N1 Fe1 O1 Fe2 174.9(3) . . . . ?
N3 Fe1 O1 Fe2 -158.7(10) . . . . ?
O1 Fe2 O2 C37 4.4(6) . . . . ?
N7 Fe2 O2 C37 -178.0(6) . . . . ?
N6 Fe2 O2 C37 107.3(6) . . . . ?
N8 Fe2 O2 C37 -100.4(6) . . . . ?
N5 Fe2 O2 C37 -176.4(6) . . . . ?
O1 Fe1 O3 C37 9.4(7) . . . . ?
N2 Fe1 O3 C37 106.4(6) . . . . ?
N4 Fe1 O3 C37 -87.7(6) . . . . ?
N1 Fe1 O3 C37 -151.7(7) . . . . ?
N3 Fe1 O3 C37 -173.9(6) . . . . ?
O1 Fe1 N1 C18 -56.4(4) . . . . ?
O3 Fe1 N1 C18 105.1(8) . . . . ?
N2 Fe1 N1 C18 -149.3(4) . . . . ?
N4 Fe1 N1 C18 38.1(4) . . . . ?
N3 Fe1 N1 C18 127.8(4) . . . . ?
O1 Fe1 N1 C12 -177.0(4) . . . . ?
O3 Fe1 N1 C12 -15.6(9) . . . . ?
N2 Fe1 N1 C12 90.1(4) . . . . ?
N4 Fe1 N1 C12 -82.5(4) . . . . ?
N3 Fe1 N1 C12 7.1(4) . . . . ?
O1 Fe1 N1 C6 62.3(4) . . . . ?
O3 Fe1 N1 C6 -136.2(7) . . . . ?
N2 Fe1 N1 C6 -30.5(3) . . . . ?
N4 Fe1 N1 C6 156.8(4) . . . . ?
N3 Fe1 N1 C6 -113.5(4) . . . . ?
O1 Fe1 N2 C5 -79.7(4) . . . . ?
O3 Fe1 N2 C5 177.2(4) . . . . ?
N4 Fe1 N2 C5 29.9(7) . . . . ?
N1 Fe1 N2 C5 13.8(4) . . . . ?
N3 Fe1 N2 C5 93.0(4) . . . . ?
O1 Fe1 N2 C1 104.3(5) . . . . ?
O3 Fe1 N2 C1 1.2(5) . . . . ?
N4 Fe1 N2 C1 -146.1(5) . . . . ?
N1 Fe1 N2 C1 -162.2(5) . . . . ?
N3 Fe1 N2 C1 -83.0(5) . . . . ?
O1 Fe1 N3 C11 -24.5(14) . . . . ?
O3 Fe1 N3 C11 176.1(5) . . . . ?
N2 Fe1 N3 C11 -78.0(4) . . . . ?
N4 Fe1 N3 C11 78.5(4) . . . . ?
N1 Fe1 N3 C11 2.5(4) . . . . ?
O1 Fe1 N3 C7 145.5(10) . . . . ?
O3 Fe1 N3 C7 -13.8(5) . . . . ?
N2 Fe1 N3 C7 92.0(5) . . . . ?
N4 Fe1 N3 C7 -111.4(5) . . . . ?
N1 Fe1 N3 C7 172.5(6) . . . . ?
O1 Fe1 N4 C13 -107.4(5) . . . . ?
O3 Fe1 N4 C13 -4.8(6) . . . . ?
N2 Fe1 N4 C13 143.4(5) . . . . ?
N1 Fe1 N4 C13 159.8(6) . . . . ?
N3 Fe1 N4 C13 81.6(6) . . . . ?
O1 Fe1 N4 C17 69.1(4) . . . . ?
O3 Fe1 N4 C17 171.6(4) . . . . ?
N2 Fe1 N4 C17 -40.2(7) . . . . ?
N1 Fe1 N4 C17 -23.8(4) . . . . ?
N3 Fe1 N4 C17 -102.0(4) . . . . ?
O1 Fe2 N5 C24 99(5) . . . . ?
O2 Fe2 N5 C24 -59.4(4) . . . . ?
N7 Fe2 N5 C24 120.1(4) . . . . ?
N6 Fe2 N5 C24 31.2(4) . . . . ?
N8 Fe2 N5 C24 -149.6(4) . . . . ?
O1 Fe2 N5 C36 -142(5) . . . . ?
O2 Fe2 N5 C36 58.6(4) . . . . ?
N7 Fe2 N5 C36 -121.9(4) . . . . ?
N6 Fe2 N5 C36 149.3(4) . . . . ?
N8 Fe2 N5 C36 -31.5(4) . . . . ?
O1 Fe2 N5 C30 -21(5) . . . . ?
O2 Fe2 N5 C30 -179.7(4) . . . . ?
N7 Fe2 N5 C30 -0.2(4) . . . . ?
N6 Fe2 N5 C30 -89.1(4) . . . . ?
N8 Fe2 N5 C30 90.1(4) . . . . ?
O1 Fe2 N6 C19 -17.7(5) . . . . ?
O2 Fe2 N6 C19 -116.3(5) . . . . ?
N7 Fe2 N6 C19 80.0(5) . . . . ?
N8 Fe2 N6 C19 158.7(5) . . . . ?
N5 Fe2 N6 C19 160.3(5) . . . . ?
O1 Fe2 N6 C23 166.5(4) . . . . ?
O2 Fe2 N6 C23 67.9(5) . . . . ?
N7 Fe2 N6 C23 -95.8(5) . . . . ?
N8 Fe2 N6 C23 -17.1(7) . . . . ?
N5 Fe2 N6 C23 -15.4(4) . . . . ?
O1 Fe2 N7 C29 176.6(4) . . . . ?
O2 Fe2 N7 C29 -1.0(9) . . . . ?
N6 Fe2 N7 C29 74.1(4) . . . . ?
N8 Fe2 N7 C29 -78.7(4) . . . . ?
N5 Fe2 N7 C29 -2.6(4) . . . . ?
O1 Fe2 N7 C25 1.0(5) . . . . ?
O2 Fe2 N7 C25 -176.6(6) . . . . ?
N6 Fe2 N7 C25 -101.5(5) . . . . ?
N8 Fe2 N7 C25 105.7(5) . . . . ?
N5 Fe2 N7 C25 -178.3(5) . . . . ?
O1 Fe2 N8 C35 -164.3(4) . . . . ?
O2 Fe2 N8 C35 -65.8(4) . . . . ?
N7 Fe2 N8 C35 97.7(4) . . . . ?
N6 Fe2 N8 C35 19.3(7) . . . . ?
N5 Fe2 N8 C35 17.6(4) . . . . ?
O1 Fe2 N8 C31 15.9(5) . . . . ?
O2 Fe2 N8 C31 114.4(5) . . . . ?
N7 Fe2 N8 C31 -82.1(5) . . . . ?
N6 Fe2 N8 C31 -160.5(5) . . . . ?
N5 Fe2 N8 C31 -162.1(5) . . . . ?
C5 N2 C1 C2 0.1(9) . . . . ?
Fe1 N2 C1 C2 175.9(5) . . . . ?
N2 C1 C2 C3 -1.1(11) . . . . ?
C1 C2 C3 C4 0.7(12) . . . . ?
C2 C3 C4 C5 0.7(11) . . . . ?
C1 N2 C5 C4 1.4(9) . . . . ?
Fe1 N2 C5 C4 -174.9(5) . . . . ?
C1 N2 C5 C6 -176.0(5) . . . . ?
Fe1 N2 C5 C6 7.7(6) . . . . ?
C3 C4 C5 N2 -1.8(10) . . . . ?
C3 C4 C5 C6 175.4(6) . . . . ?
C18 N1 C6 C5 155.6(5) . . . . ?
C12 N1 C6 C5 -77.8(6) . . . . ?
Fe1 N1 C6 C5 43.7(5) . . . . ?
N2 C5 C6 N1 -36.3(7) . . . . ?
C4 C5 C6 N1 146.4(6) . . . . ?
C11 N3 C7 C8 -1.4(10) . . . . ?
Fe1 N3 C7 C8 -171.2(5) . . . . ?
N3 C7 C8 C9 0.7(11) . . . . ?
C7 C8 C9 C10 0.0(11) . . . . ?
C8 C9 C10 C11 0.0(10) . . . . ?
C7 N3 C11 C10 1.4(9) . . . . ?
Fe1 N3 C11 C10 172.1(5) . . . . ?
C7 N3 C11 C12 177.5(6) . . . . ?
Fe1 N3 C11 C12 -11.8(7) . . . . ?
C9 C10 C11 N3 -0.7(10) . . . . ?
C9 C10 C11 C12 -176.7(6) . . . . ?
C18 N1 C12 C11 -131.1(5) . . . . ?
C6 N1 C12 C11 101.3(6) . . . . ?
Fe1 N1 C12 C11 -15.0(6) . . . . ?
N3 C11 C12 N1 18.1(8) . . . . ?
C10 C11 C12 N1 -165.7(5) . . . . ?
C17 N4 C13 C14 -2.1(10) . . . . ?
Fe1 N4 C13 C14 174.2(6) . . . . ?
N4 C13 C14 C15 0.0(13) . . . . ?
C13 C14 C15 C16 2.2(14) . . . . ?
C14 C15 C16 C17 -2.3(13) . . . . ?
C13 N4 C17 C16 2.0(10) . . . . ?
Fe1 N4 C17 C16 -174.8(6) . . . . ?
C13 N4 C17 C18 179.8(6) . . . . ?
Fe1 N4 C17 C18 3.1(7) . . . . ?
C15 C16 C17 N4 0.3(12) . . . . ?
C15 C16 C17 C18 -177.3(7) . . . . ?
C12 N1 C18 C17 72.7(6) . . . . ?
C6 N1 C18 C17 -160.8(5) . . . . ?
Fe1 N1 C18 C17 -48.8(5) . . . . ?
N4 C17 C18 N1 32.0(7) . . . . ?
C16 C17 C18 N1 -150.2(7) . . . . ?
C23 N6 C19 C20 -1.7(10) . . . . ?
Fe2 N6 C19 C20 -177.3(6) . . . . ?
N6 C19 C20 C21 0.2(11) . . . . ?
C19 C20 C21 C22 -0.2(13) . . . . ?
C20 C21 C22 C23 1.6(14) . . . . ?
C19 N6 C23 C22 3.1(10) . . . . ?
Fe2 N6 C23 C22 179.1(6) . . . . ?
C19 N6 C23 C24 179.9(6) . . . . ?
Fe2 N6 C23 C24 -4.1(7) . . . . ?
C21 C22 C23 N6 -3.1(12) . . . . ?
C21 C22 C23 C24 -179.7(7) . . . . ?
C36 N5 C24 C23 -157.0(5) . . . . ?
C30 N5 C24 C23 77.5(7) . . . . ?
Fe2 N5 C24 C23 -41.7(6) . . . . ?
N6 C23 C24 N5 32.2(8) . . . . ?
C22 C23 C24 N5 -151.1(7) . . . . ?
C29 N7 C25 C26 1.7(9) . . . . ?
Fe2 N7 C25 C26 177.2(4) . . . . ?
N7 C25 C26 C27 -1.3(9) . . . . ?
C25 C26 C27 C28 -0.4(9) . . . . ?
C26 C27 C28 C29 1.7(10) . . . . ?
C25 N7 C29 C28 -0.4(9) . . . . ?
Fe2 N7 C29 C28 -176.2(5) . . . . ?
C25 N7 C29 C30 -179.1(6) . . . . ?
Fe2 N7 C29 C30 5.1(7) . . . . ?
C27 C28 C29 N7 -1.3(10) . . . . ?
C27 C28 C29 C30 177.4(6) . . . . ?
C24 N5 C30 C29 -114.8(6) . . . . ?
C36 N5 C30 C29 120.7(6) . . . . ?
Fe2 N5 C30 C29 2.7(7) . . . . ?
N7 C29 C30 N5 -5.2(9) . . . . ?
C28 C29 C30 N5 176.0(5) . . . . ?
C35 N8 C31 C32 2.4(8) . . . . ?
Fe2 N8 C31 C32 -177.8(4) . . . . ?
N8 C31 C32 C33 -1.9(9) . . . . ?
C31 C32 C33 C34 0.0(10) . . . . ?
C32 C33 C34 C35 1.6(10) . . . . ?
C31 N8 C35 C34 -0.8(8) . . . . ?
Fe2 N8 C35 C34 179.4(5) . . . . ?
C31 N8 C35 C36 -179.5(5) . . . . ?
Fe2 N8 C35 C36 0.7(6) . . . . ?
C33 C34 C35 N8 -1.2(9) . . . . ?
C33 C34 C35 C36 177.4(6) . . . . ?
C24 N5 C36 C35 156.7(5) . . . . ?
C30 N5 C36 C35 -78.5(6) . . . . ?
Fe2 N5 C36 C35 41.3(5) . . . . ?
N8 C35 C36 N5 -29.6(7) . . . . ?
C34 C35 C36 N5 151.7(6) . . . . ?
Fe2 O2 C37 O3 3.4(11) . . . . ?
Fe2 O2 C37 C38 -178.1(5) . . . . ?
Fe1 O3 C37 O2 -11.7(11) . . . . ?
Fe1 O3 C37 C38 169.8(5) . . . . ?
O2 C37 C38 C39 137.1(7) . . . . ?
O3 C37 C38 C39 -44.3(9) . . . . ?
C37 C38 C39 C48' -78.3(17) . . . . ?
C37 C38 C39 C40 111.7(8) . . . . ?
C37 C38 C39 C40' 86.8(17) . . . . ?
C37 C38 C39 C48 -75.6(17) . . . . ?
C48' C39 C40 C41 9(2) . . . . ?
C40' C39 C40 C41 -74(5) . . . . ?
C38 C39 C40 C41 177.4(8) . . . . ?
C48 C39 C40 C41 3.9(18) . . . . ?
C39 C40 C41 C46 -4.3(17) . . . . ?
C39 C40 C41 C42 -180.0(10) . . . . ?
C46 C41 C42 C43 3(2) . . . . ?
C40 C41 C42 C43 178.9(13) . . . . ?
C41 C42 C43 C44 3(2) . . . . ?
C42 C43 C44 C45 -3(3) . . . . ?
C43 C44 C45 C46 -4(3) . . . . ?
C42 C41 C46 C45 -10(2) . . . . ?
C40 C41 C46 C45 174.4(13) . . . . ?
C42 C41 C46 C47 -174.2(16) . . . . ?
C40 C41 C46 C47 10(2) . . . . ?
C44 C45 C46 C41 10(2) . . . . ?
C44 C45 C46 C47 174.8(18) . . . . ?
C41 C46 C47 C48 -17(3) . . . . ?
C45 C46 C47 C48 179(2) . . . . ?
C46 C47 C48 C39 17(3) . . . . ?
C48' C39 C48 C47 -172(14) . . . . ?
C40 C39 C48 C47 -10(3) . . . . ?
C40' C39 C48 C47 12(3) . . . . ?
C38 C39 C48 C47 176.5(18) . . . . ?
C48' C39 C40' C41' 0(4) . . . . ?
C40 C39 C40' C41' 111(6) . . . . ?
C38 C39 C40' C41' -163.7(19) . . . . ?
C48 C39 C40' C41' 1(3) . . . . ?
C39 C40' C41' C46' -13(4) . . . . ?
C39 C40' C41' C42' 168(3) . . . . ?
C46' C41' C42' C43' -4(5) . . . . ?
C40' C41' C42' C43' 174(3) . . . . ?
C41' C42' C43' C44' 12(5) . . . . ?
C42' C43' C44' C45' -7(6) . . . . ?
C43' C44' C45' C46' -4(6) . . . . ?
C42' C41' C46' C47' -167(3) . . . . ?
C40' C41' C46' C47' 14(4) . . . . ?
C42' C41' C46' C45' -7(4) . . . . ?
C40' C41' C46' C45' 174(3) . . . . ?
C44' C45' C46' C41' 12(5) . . . . ?
C44' C45' C46' C47' 171(4) . . . . ?
C41' C46' C47' C48' -5(5) . . . . ?
C45' C46' C47' C48' -163(3) . . . . ?
C40 C39 C48' C47' -16(4) . . . . ?
C40' C39 C48' C47' 9(4) . . . . ?
C38 C39 C48' C47' 175(2) . . . . ?
C48 C39 C48' C47' 5(10) . . . . ?
C46' C47' C48' C39 -8(4) . . . . ?
